data_7157992
loop_
_publ_author_name
'Wei, Yueting'
'Liu, Ping'
'Liu, Yali'
'He, Jing'
'Li, Xuezhen'
'Li, Shiwu'
'Zhao, Jixing'

_publ_section_title
;
 NIS-promoted three-component reaction of 3-oxo-3-arylpropanenitriles with
 arylsulfonyl hydrazides.
;
_journal_issue 17
_journal_name_full 'Organic &amp; biomolecular chemistry'
_journal_page_first 3932
_journal_page_last 3939
_journal_paper_doi 10.1039/d1ob00438g
_journal_volume 19
_journal_year 2021
_chemical_formula_sum 'C21 H17 N3 O2 S2'
_chemical_formula_weight 407.49
_space_group_crystal_system monoclinic
_space_group_IT_number 15
_space_group_name_Hall '-C 2yc'
_space_group_name_H-M_alt 'C 1 2/c 1'
_atom_sites_solution_hydrogens mixed
_audit_creation_method SHELXL-2018/3
_audit_update_record
;
2020-10-05 deposited with the CCDC.	2021-03-29 downloaded from the CCDC.
;
_cell_angle_alpha 90
_cell_angle_beta 95.402(6)
_cell_angle_gamma 90
_cell_formula_units_Z 8
_cell_length_a 19.019(2)
_cell_length_b 19.073(2)
_cell_length_c 10.6129(11)
_cell_measurement_reflns_used 6877
_cell_measurement_temperature 173(2)
_cell_measurement_theta_max 26.78
_cell_measurement_theta_min 2.37
_cell_volume 3832.7(7)
_computing_cell_refinement 'Bruker SAINT'
_computing_data_collection 'Bruker APEX3'
_computing_data_reduction 'Bruker SAINT'
_computing_structure_refinement 'SHELXL-2018/3 (Sheldrick, 2018)'
_computing_structure_solution 'SHELXT 2014/5 (Sheldrick, 2014)'
_diffrn_ambient_temperature 173(2)
_diffrn_measured_fraction_theta_full 0.999
_diffrn_measured_fraction_theta_max 0.999
_diffrn_measurement_device_type 'Bruker D8 Venture'
_diffrn_measurement_method '\f and \w scans'
_diffrn_radiation_type MoK\a
_diffrn_radiation_wavelength 0.71073
_diffrn_reflns_av_R_equivalents 0.0925
_diffrn_reflns_av_unetI/netI 0.0541
_diffrn_reflns_Laue_measured_fraction_full 0.999
_diffrn_reflns_Laue_measured_fraction_max 0.999
_diffrn_reflns_limit_h_max 23
_diffrn_reflns_limit_h_min -23
_diffrn_reflns_limit_k_max 23
_diffrn_reflns_limit_k_min -21
_diffrn_reflns_limit_l_max 12
_diffrn_reflns_limit_l_min -12
_diffrn_reflns_number 18537
_diffrn_reflns_point_group_measured_fraction_full 0.999
_diffrn_reflns_point_group_measured_fraction_max 0.999
_diffrn_reflns_theta_full 25.242
_diffrn_reflns_theta_max 25.499
_diffrn_reflns_theta_min 2.371
_exptl_absorpt_coefficient_mu 0.301
_exptl_absorpt_correction_T_max 0.7454
_exptl_absorpt_correction_T_min 0.4723
_exptl_absorpt_correction_type multi-scan
_exptl_absorpt_process_details SADABS
_exptl_crystal_density_diffrn 1.412
_exptl_crystal_description block
_exptl_crystal_F_000 1696
_exptl_crystal_size_max 0.270
_exptl_crystal_size_mid 0.250
_exptl_crystal_size_min 0.230
_refine_diff_density_max 0.799
_refine_diff_density_min -0.407
_refine_diff_density_rms 0.097
_refine_ls_extinction_method none
_refine_ls_goodness_of_fit_ref 1.084
_refine_ls_hydrogen_treatment mixed
_refine_ls_matrix_type full
_refine_ls_number_parameters 261
_refine_ls_number_reflns 3577
_refine_ls_number_restraints 2
_refine_ls_restrained_S_all 1.083
_refine_ls_R_factor_all 0.1024
_refine_ls_R_factor_gt 0.0773
_refine_ls_shift/su_max 0.000
_refine_ls_shift/su_mean 0.000
_refine_ls_structure_factor_coef Fsqd
_refine_ls_weighting_details 'w=1/[\s^2^(Fo^2^)+(0.0850P)^2^+12.4343P] where P=(Fo^2^+2Fc^2^)/3'
_refine_ls_weighting_scheme calc
_refine_ls_wR_factor_gt 0.1814
_refine_ls_wR_factor_ref 0.1997
_reflns_Friedel_coverage 0.000
_reflns_number_gt 2701
_reflns_number_total 3577
_reflns_threshold_expression 'I > 2\s(I)'
_cod_data_source_file d1ob00438g1.cif
_cod_data_source_block 11_a
_cod_depositor_comments 'Adding full bibliography for 7157992--7157994.cif.'
_cod_original_sg_symbol_H-M 'C 2/c'
_cod_database_code 7157992
_shelx_shelxl_version_number 2018/3
_shelx_space_group_comment
;
The symmetry employed for this shelxl refinement is uniquely defined
by the following loop, which should always be used as a source of
symmetry information in preference to the above space-group names.
They are only intended as comments.
;
_shelx_estimated_absorpt_t_min 0.923
_shelx_estimated_absorpt_t_max 0.934

loop_
_space_group_symop_operation_xyz
'x, y, z'
'-x, y, -z+1/2'
'x+1/2, y+1/2, z'
'-x+1/2, y+1/2, -z+1/2'
'-x, -y, -z'
'x, -y, z-1/2'
'-x+1/2, -y+1/2, -z'
'x+1/2, -y+1/2, z-1/2'

loop_
_atom_site_label
_atom_site_type_symbol
_atom_site_fract_x
_atom_site_fract_y
_atom_site_fract_z
_atom_site_U_iso_or_equiv
_atom_site_adp_type
_atom_site_occupancy
_atom_site_site_symmetry_order
_atom_site_calc_flag
_atom_site_refinement_flags_posn
_atom_site_refinement_flags_adp
_atom_site_refinement_flags_occupancy
_atom_site_disorder_assembly
_atom_site_disorder_group
S1 S 0.90207(6) 0.44683(5) 0.28399(9) 0.0431(3) Uani 1 1 d . . . . .
O1 O 0.93130(16) 0.51147(14) 0.3323(3) 0.0486(7) Uani 1 1 d . . . . .
N1 N 0.8001(2) 0.5383(2) 0.4325(4) 0.0513(9) Uani 1 1 d D . . . .
H1B H 0.8456(7) 0.544(3) 0.438(5) 0.059(15) Uiso 1 1 d D . . . .
H1A H 0.772(2) 0.553(3) 0.487(4) 0.061(15) Uiso 1 1 d D . . . .
C1 C 0.9059(2) 0.3848(2) 0.4060(4) 0.0409(9) Uani 1 1 d . . . . .
S2 S 0.63759(6) 0.47869(6) 0.41711(11) 0.0519(3) Uani 1 1 d . . . . .
O2 O 0.92204(16) 0.41759(16) 0.1697(3) 0.0507(8) Uani 1 1 d . . . . .
N2 N 0.81442(19) 0.46096(17) 0.2591(3) 0.0435(8) Uani 1 1 d . . . . .
C2 C 0.8835(2) 0.3167(2) 0.3775(4) 0.0481(10) Uani 1 1 d . . . . .
H2 H 0.871444 0.302615 0.292342 0.058 Uiso 1 1 calc R U . . .
N3 N 0.77621(19) 0.40954(17) 0.1881(3) 0.0444(8) Uani 1 1 d . . . . .
C3 C 0.8792(3) 0.2699(2) 0.4764(4) 0.0521(11) Uani 1 1 d . . . . .
H3A H 0.863928 0.223154 0.459067 0.063 Uiso 1 1 calc R U . . .
C4 C 0.8971(2) 0.2908(2) 0.6005(4) 0.0491(11) Uani 1 1 d . . . . .
H4 H 0.893568 0.258417 0.667628 0.059 Uiso 1 1 calc R U . . .
C5 C 0.9200(2) 0.3582(2) 0.6269(4) 0.0474(10) Uani 1 1 d . . . . .
H5 H 0.932489 0.371943 0.712083 0.057 Uiso 1 1 calc R U . . .
C6 C 0.9248(2) 0.4062(2) 0.5294(4) 0.0469(10) Uani 1 1 d . . . . .
H6 H 0.940723 0.452747 0.546975 0.056 Uiso 1 1 calc R U . . .
C7 C 0.7741(2) 0.4901(2) 0.3482(4) 0.0447(10) Uani 1 1 d . . . . .
C9 C 0.7132(2) 0.4091(2) 0.2295(4) 0.0428(9) Uani 1 1 d . . . . .
C8 C 0.7082(2) 0.4593(2) 0.3301(4) 0.0435(10) Uani 1 1 d . . . . .
C10 C 0.6607(2) 0.3595(2) 0.1703(4) 0.0445(10) Uani 1 1 d . . . . .
C11 C 0.6855(3) 0.2959(2) 0.1259(4) 0.0494(11) Uani 1 1 d . . . . .
H11 H 0.734343 0.284945 0.138760 0.059 Uiso 1 1 calc R U . . .
C12 C 0.6389(3) 0.2487(2) 0.0633(4) 0.0565(12) Uani 1 1 d . . . . .
H12 H 0.656257 0.206084 0.031832 0.068 Uiso 1 1 calc R U . . .
C13 C 0.5680(3) 0.2633(3) 0.0465(4) 0.0602(13) Uani 1 1 d . . . . .
H13 H 0.536277 0.230623 0.004232 0.072 Uiso 1 1 calc R U . . .
C14 C 0.5428(3) 0.3261(3) 0.0916(5) 0.0627(13) Uani 1 1 d . . . . .
H14 H 0.493729 0.336481 0.080142 0.075 Uiso 1 1 calc R U . . .
C15 C 0.5895(3) 0.3734(3) 0.1534(4) 0.0549(11) Uani 1 1 d . . . . .
H15 H 0.572045 0.416058 0.184468 0.066 Uiso 1 1 calc R U . . .
C16 C 0.6531(2) 0.4254(2) 0.5547(4) 0.0433(9) Uani 1 1 d . . . . .
C17 C 0.5966(3) 0.4174(2) 0.6275(4) 0.0486(10) Uani 1 1 d . . . . .
H17 H 0.552207 0.438118 0.601182 0.058 Uiso 1 1 calc R U . . .
C18 C 0.6054(3) 0.3792(2) 0.7386(4) 0.0560(12) Uani 1 1 d . . . . .
H18 H 0.566862 0.373162 0.788277 0.067 Uiso 1 1 calc R U . . .
C19 C 0.6697(3) 0.3500(2) 0.7770(4) 0.0547(12) Uani 1 1 d . . . . .
H19 H 0.675630 0.324630 0.854278 0.066 Uiso 1 1 calc R U . . .
C20 C 0.7256(3) 0.3571(2) 0.7050(4) 0.0489(10) Uani 1 1 d . . . . .
H20 H 0.769688 0.335941 0.731932 0.059 Uiso 1 1 calc R U . . .
C21 C 0.7179(2) 0.3954(2) 0.5923(4) 0.0456(10) Uani 1 1 d . . . . .
H21 H 0.756433 0.400789 0.542351 0.055 Uiso 1 1 calc R U . . .

loop_
_atom_site_aniso_label
_atom_site_aniso_U_11
_atom_site_aniso_U_22
_atom_site_aniso_U_33
_atom_site_aniso_U_23
_atom_site_aniso_U_13
_atom_site_aniso_U_12
S1 0.0540(7) 0.0351(6) 0.0405(6) 0.0023(4) 0.0057(4) -0.0030(4)
O1 0.0635(19) 0.0323(15) 0.0502(17) 0.0025(12) 0.0060(14) -0.0085(13)
N1 0.062(3) 0.047(2) 0.045(2) -0.0042(17) 0.0056(19) 0.005(2)
C1 0.053(2) 0.032(2) 0.038(2) 0.0037(16) 0.0035(17) 0.0022(18)
S2 0.0613(7) 0.0483(7) 0.0477(6) 0.0114(5) 0.0130(5) 0.0104(5)
O2 0.0632(19) 0.0478(18) 0.0423(16) -0.0010(13) 0.0113(14) -0.0021(14)
N2 0.061(2) 0.0362(18) 0.0338(17) 0.0005(14) 0.0088(15) -0.0068(16)
C2 0.068(3) 0.034(2) 0.042(2) -0.0026(17) 0.001(2) -0.0021(19)
N3 0.056(2) 0.0390(19) 0.0378(18) 0.0021(14) 0.0013(15) -0.0054(16)
C3 0.073(3) 0.029(2) 0.054(3) 0.0021(18) 0.002(2) -0.003(2)
C4 0.067(3) 0.037(2) 0.043(2) 0.0073(18) 0.007(2) 0.005(2)
C5 0.064(3) 0.039(2) 0.038(2) 0.0000(17) -0.0003(19) 0.006(2)
C6 0.063(3) 0.034(2) 0.044(2) -0.0030(17) 0.0014(19) 0.0018(19)
C7 0.058(3) 0.041(2) 0.034(2) 0.0089(17) 0.0039(18) 0.0062(19)
C9 0.052(2) 0.035(2) 0.041(2) 0.0102(17) 0.0035(18) 0.0001(18)
C8 0.054(3) 0.041(2) 0.036(2) 0.0074(17) 0.0072(17) 0.0054(19)
C10 0.056(3) 0.038(2) 0.039(2) 0.0090(17) 0.0029(18) -0.0049(19)
C11 0.059(3) 0.047(3) 0.042(2) 0.0090(19) 0.0037(19) -0.005(2)
C12 0.083(4) 0.042(2) 0.045(2) 0.004(2) 0.008(2) -0.010(2)
C13 0.071(3) 0.059(3) 0.049(3) 0.008(2) -0.001(2) -0.014(3)
C14 0.066(3) 0.057(3) 0.064(3) 0.013(2) -0.001(2) -0.005(2)
C15 0.062(3) 0.047(3) 0.056(3) 0.009(2) 0.002(2) -0.002(2)
C16 0.058(3) 0.032(2) 0.040(2) -0.0018(17) 0.0046(18) -0.0041(18)
C17 0.064(3) 0.036(2) 0.046(2) -0.0026(18) 0.010(2) -0.004(2)
C18 0.076(3) 0.046(3) 0.049(2) -0.005(2) 0.019(2) -0.009(2)
C19 0.084(4) 0.040(2) 0.040(2) 0.0013(19) 0.008(2) -0.009(2)
C20 0.067(3) 0.036(2) 0.043(2) 0.0031(17) 0.000(2) -0.003(2)
C21 0.055(3) 0.040(2) 0.042(2) 0.0002(18) 0.0060(18) -0.0036(19)

loop_
_atom_type_symbol
_atom_type_description
_atom_type_scat_dispersion_real
_atom_type_scat_dispersion_imag
_atom_type_scat_source
C C 0.0033 0.0016 'International Tables Vol C Tables 4.2.6.8 and 6.1.1.4'
H H 0.0000 0.0000 'International Tables Vol C Tables 4.2.6.8 and 6.1.1.4'
N N 0.0061 0.0033 'International Tables Vol C Tables 4.2.6.8 and 6.1.1.4'
O O 0.0106 0.0060 'International Tables Vol C Tables 4.2.6.8 and 6.1.1.4'
S S 0.1246 0.1234 'International Tables Vol C Tables 4.2.6.8 and 6.1.1.4'

loop_
_geom_angle_atom_site_label_1
_geom_angle_atom_site_label_2
_geom_angle_atom_site_label_3
_geom_angle
_geom_angle_site_symmetry_1
_geom_angle_site_symmetry_3
_geom_angle_publ_flag
O2 S1 O1 121.33(18) . . ?
O2 S1 N2 105.62(17) . . ?
O1 S1 N2 105.32(18) . . ?
O2 S1 C1 111.75(19) . . ?
O1 S1 C1 109.30(18) . . ?
N2 S1 C1 101.30(18) . . ?
C7 N1 H1B 116(3) . . ?
C7 N1 H1A 116(3) . . ?
H1B N1 H1A 126(5) . . ?
C6 C1 C2 121.9(4) . . ?
C6 C1 S1 119.2(3) . . ?
C2 C1 S1 118.7(3) . . ?
C8 S2 C16 103.7(2) . . ?
C7 N2 N3 110.8(3) . . ?
C7 N2 S1 124.0(3) . . ?
N3 N2 S1 115.4(3) . . ?
C3 C2 C1 118.4(4) . . ?
C3 C2 H2 120.8 . . ?
C1 C2 H2 120.8 . . ?
C9 N3 N2 105.6(3) . . ?
C2 C3 C4 120.5(4) . . ?
C2 C3 H3A 119.8 . . ?
C4 C3 H3A 119.8 . . ?
C5 C4 C3 120.4(4) . . ?
C5 C4 H4 119.8 . . ?
C3 C4 H4 119.8 . . ?
C4 C5 C6 120.3(4) . . ?
C4 C5 H5 119.8 . . ?
C6 C5 H5 119.8 . . ?
C1 C6 C5 118.6(4) . . ?
C1 C6 H6 120.7 . . ?
C5 C6 H6 120.7 . . ?
N1 C7 C8 131.0(4) . . ?
N1 C7 N2 122.3(4) . . ?
C8 C7 N2 106.7(4) . . ?
N3 C9 C8 111.6(4) . . ?
N3 C9 C10 117.7(4) . . ?
C8 C9 C10 130.8(4) . . ?
C7 C8 C9 105.3(4) . . ?
C7 C8 S2 124.8(3) . . ?
C9 C8 S2 129.8(3) . . ?
C15 C10 C11 118.7(4) . . ?
C15 C10 C9 123.5(4) . . ?
C11 C10 C9 117.7(4) . . ?
C12 C11 C10 120.3(5) . . ?
C12 C11 H11 119.9 . . ?
C10 C11 H11 119.9 . . ?
C13 C12 C11 120.4(5) . . ?
C13 C12 H12 119.8 . . ?
C11 C12 H12 119.8 . . ?
C12 C13 C14 119.7(5) . . ?
C12 C13 H13 120.1 . . ?
C14 C13 H13 120.1 . . ?
C15 C14 C13 119.7(5) . . ?
C15 C14 H14 120.1 . . ?
C13 C14 H14 120.1 . . ?
C10 C15 C14 121.1(5) . . ?
C10 C15 H15 119.5 . . ?
C14 C15 H15 119.5 . . ?
C21 C16 C17 120.6(4) . . ?
C21 C16 S2 123.1(3) . . ?
C17 C16 S2 116.2(3) . . ?
C18 C17 C16 119.6(4) . . ?
C18 C17 H17 120.2 . . ?
C16 C17 H17 120.2 . . ?
C19 C18 C17 120.1(4) . . ?
C19 C18 H18 119.9 . . ?
C17 C18 H18 119.9 . . ?
C18 C19 C20 120.7(4) . . ?
C18 C19 H19 119.7 . . ?
C20 C19 H19 119.7 . . ?
C19 C20 C21 120.2(4) . . ?
C19 C20 H20 119.9 . . ?
C21 C20 H20 119.9 . . ?
C16 C21 C20 118.8(4) . . ?
C16 C21 H21 120.6 . . ?
C20 C21 H21 120.6 . . ?

loop_
_geom_bond_atom_site_label_1
_geom_bond_atom_site_label_2
_geom_bond_distance
_geom_bond_site_symmetry_2
_geom_bond_publ_flag
S1 O2 1.419(3) . ?
S1 O1 1.428(3) . ?
S1 N2 1.685(4) . ?
S1 C1 1.751(4) . ?
N1 C7 1.344(6) . ?
N1 H1B 0.869(10) . ?
N1 H1A 0.869(10) . ?
C1 C6 1.387(6) . ?
C1 C2 1.391(6) . ?
S2 C8 1.740(4) . ?
S2 C16 1.781(4) . ?
N2 C7 1.389(5) . ?
N2 N3 1.398(5) . ?
C2 C3 1.386(6) . ?
C2 H2 0.9500 . ?
N3 C9 1.315(5) . ?
C3 C4 1.387(6) . ?
C3 H3A 0.9500 . ?
C4 C5 1.377(6) . ?
C4 H4 0.9500 . ?
C5 C6 1.392(6) . ?
C5 H5 0.9500 . ?
C6 H6 0.9500 . ?
C7 C8 1.380(6) . ?
C9 C8 1.444(6) . ?
C9 C10 1.471(6) . ?
C10 C15 1.375(6) . ?
C10 C11 1.399(6) . ?
C11 C12 1.387(6) . ?
C11 H11 0.9500 . ?
C12 C13 1.372(7) . ?
C12 H12 0.9500 . ?
C13 C14 1.392(7) . ?
C13 H13 0.9500 . ?
C14 C15 1.388(7) . ?
C14 H14 0.9500 . ?
C15 H15 0.9500 . ?
C16 C21 1.382(6) . ?
C16 C17 1.389(6) . ?
C17 C18 1.382(6) . ?
C17 H17 0.9500 . ?
C18 C19 1.369(7) . ?
C18 H18 0.9500 . ?
C19 C20 1.374(6) . ?
C19 H19 0.9500 . ?
C20 C21 1.398(6) . ?
C20 H20 0.9500 . ?
C21 H21 0.9500 . ?
